data_7056311
loop_
_publ_author_name
'Shopov, Dimitar Yavorov'
'Sharninghausen, Liam'
'Sinha, Shashi Bhushan'
'Borowski, Julia'
'Mercado, Brandon'
'Brudvig, Gary'
'Crabtree, Robert H.'

_publ_section_title
;
 Synthesis of Pyridine-Alkoxide Ligands for Formation of Polynuclear
 Complexes
;
_journal_name_full 'New J. Chem.'
_journal_paper_doi 10.1039/C7NJ01845B
_journal_year 2017
_chemical_formula_sum 'C45 H46 Cl4 Mn3 N6 O6'
_chemical_formula_weight 1073.50
_space_group_crystal_system orthorhombic
_space_group_IT_number 43
_space_group_name_Hall 'F 2 -2d'
_space_group_name_H-M_alt 'F d d 2'
_symmetry_space_group_name_Hall 'F 2 -2d'
_symmetry_space_group_name_H-M 'F d d 2'
_atom_sites_solution_hydrogens geom
_atom_sites_solution_primary direct
_atom_sites_solution_secondary difmap
_audit_creation_method SHELXL-2014/7
_audit_update_record
;
2017-01-24 deposited with the CCDC.
2017-06-12 downloaded from the CCDC.
;
_cell_angle_alpha 90
_cell_angle_beta 90
_cell_angle_gamma 90
_cell_formula_units_Z 16
_cell_length_a 33.988(2)
_cell_length_b 22.4348(4)
_cell_length_c 25.8057(4)
_cell_measurement_reflns_used 148780
_cell_measurement_temperature 93(2)
_cell_measurement_theta_max 66.6
_cell_measurement_theta_min 2.6
_cell_volume 19677.2(12)
_computing_cell_refinement 'CrystalClear-SM Expert 2.0 r15 (Rigaku, 2011)'
_computing_data_collection 'CrystalClear-SM Expert 2.0 r15 (Rigaku, 2011)'
_computing_data_reduction 'CrystalClear-SM Expert 2.0 r15 (Rigaku, 2011)'
_computing_molecular_graphics
; 
Dolomanov, O.V.; Bourhis, L.J.; Gildea, R.J.; Howard, J.A.K.; Puschmann, H., 
OLEX2: A complete structure solution, refinement and analysis program 
(2009). J. Appl. Cryst., 42, 339-341. 
;
_computing_publication_material 'SHELXL-2013/2 (Sheldrick, 2014)'
_computing_structure_refinement 'SHELXL-2014/7 (Sheldrick, 2014)'
_computing_structure_solution 'SHELXT-2014/5 (Sheldrick, 2014)'
_diffrn_ambient_temperature 93(2)
_diffrn_detector_area_resol_mean 22.2
_diffrn_measured_fraction_theta_full 1.000
_diffrn_measured_fraction_theta_max 1.000
_diffrn_measurement_device_type 'Rigaku Saturn 944+ CCD'
_diffrn_measurement_method \w
_diffrn_radiation_type CuK\a
_diffrn_radiation_wavelength 1.54187
_diffrn_reflns_av_R_equivalents 0.0650
_diffrn_reflns_av_unetI/netI 0.0261
_diffrn_reflns_Laue_measured_fraction_full 1.000
_diffrn_reflns_Laue_measured_fraction_max 1.000
_diffrn_reflns_limit_h_max 40
_diffrn_reflns_limit_h_min -40
_diffrn_reflns_limit_k_max 26
_diffrn_reflns_limit_k_min -26
_diffrn_reflns_limit_l_max 30
_diffrn_reflns_limit_l_min -30
_diffrn_reflns_number 176757
_diffrn_reflns_point_group_measured_fraction_full 1.000
_diffrn_reflns_point_group_measured_fraction_max 1.000
_diffrn_reflns_theta_full 66.594
_diffrn_reflns_theta_max 66.594
_diffrn_reflns_theta_min 2.600
_diffrn_source 'Rotating Anode'
_exptl_absorpt_coefficient_mu 8.595
_exptl_absorpt_correction_T_max 1.000
_exptl_absorpt_correction_T_min 0.527
_exptl_absorpt_correction_type multi-scan
_exptl_absorpt_process_details 'Jacobson, R. (1998) Private Communication'
_exptl_crystal_colour brown
_exptl_crystal_density_diffrn 1.449
_exptl_crystal_density_method 'not measured'
_exptl_crystal_description Plate
_exptl_crystal_F_000 8784
_exptl_crystal_size_max 0.10
_exptl_crystal_size_mid 0.10
_exptl_crystal_size_min 0.05
_refine_diff_density_max 1.487
_refine_diff_density_min -1.075
_refine_diff_density_rms 0.091
_refine_ls_abs_structure_details
; 
 Flack x determined using 3883 quotients [(I+)-(I-)]/[(I+)+(I-)] 
 (Parsons, Flack and Wagner, Acta Cryst. B69 (2013) 249-259). 
;
_refine_ls_abs_structure_Flack -0.0066(13)
_refine_ls_extinction_method none
_refine_ls_goodness_of_fit_ref 1.064
_refine_ls_hydrogen_treatment constr
_refine_ls_matrix_type full
_refine_ls_number_parameters 582
_refine_ls_number_reflns 8699
_refine_ls_number_restraints 1
_refine_ls_restrained_S_all 1.064
_refine_ls_R_factor_all 0.0529
_refine_ls_R_factor_gt 0.0515
_refine_ls_shift/su_max 0.001
_refine_ls_shift/su_mean 0.000
_refine_ls_structure_factor_coef Fsqd
_refine_ls_weighting_details 'w=1/[\s^2^(Fo^2^)+(0.0703P)^2^+211.1988P] where P=(Fo^2^+2Fc^2^)/3'
_refine_ls_weighting_scheme calc
_refine_ls_wR_factor_gt 0.1372
_refine_ls_wR_factor_ref 0.1391
_reflns_Friedel_coverage 0.952
_reflns_Friedel_fraction_full 1.000
_reflns_Friedel_fraction_max 1.000
_reflns_number_gt 8424
_reflns_number_total 8699
_reflns_threshold_expression 'I > 2\s(I)'
_cod_data_source_file c7nj01845b2.cif
_cod_data_source_block 007-15178-mnt3-largebox_sq
_cod_database_code 7056311
_shelx_shelxl_version_number 2014/7
_shelx_space_group_comment
; 
The symmetry employed for this shelxl refinement is uniquely defined 
by the following loop, which should always be used as a source of 
symmetry information in preference to the above space-group names. 
They are only intended as comments. 
;

loop_
_space_group_symop_operation_xyz
'x, y, z'
'-x, -y, z'
'x+1/4, -y+1/4, z+1/4'
'-x+1/4, y+1/4, z+1/4'
'x, y+1/2, z+1/2'
'-x, -y+1/2, z+1/2'
'x+1/4, -y+3/4, z+3/4'
'-x+1/4, y+3/4, z+3/4'
'x+1/2, y, z+1/2'
'-x+1/2, -y, z+1/2'
'x+3/4, -y+1/4, z+3/4'
'-x+3/4, y+1/4, z+3/4'
'x+1/2, y+1/2, z'
'-x+1/2, -y+1/2, z'
'x+3/4, -y+3/4, z+1/4'
'-x+3/4, y+3/4, z+1/4'

loop_
_atom_site_label
_atom_site_type_symbol
_atom_site_fract_x
_atom_site_fract_y
_atom_site_fract_z
_atom_site_U_iso_or_equiv
_atom_site_adp_type
_atom_site_occupancy
_atom_site_site_symmetry_order
_atom_site_calc_flag
_atom_site_refinement_flags_posn
_atom_site_refinement_flags_adp
Mn1 Mn 0.40288(3) 0.74018(5) 0.53023(5) 0.0209(2) Uani 1 1 d . .
Mn2 Mn 0.49056(3) 0.75035(5) 0.52790(6) 0.0212(2) Uani 1 1 d . .
Mn3 Mn 0.58236(3) 0.75982(6) 0.52687(6) 0.0300(3) Uani 1 1 d . .
Cl1 Cl 0.62916(6) 0.83336(10) 0.49090(8) 0.0398(5) Uani 1 1 d . .
Cl2 Cl 0.63365(13) 0.6934(2) 0.56398(14) 0.0962(12) Uani 1 1 d . .
O1 O 0.37115(14) 0.6743(2) 0.51464(18) 0.0237(11) Uani 1 1 d . .
O2 O 0.44988(14) 0.6912(2) 0.51764(17) 0.0210(10) Uani 1 1 d . .
O3 O 0.53179(14) 0.6942(2) 0.5282(2) 0.0248(10) Uani 1 1 d . .
O4 O 0.36499(15) 0.7974(2) 0.54715(19) 0.0257(11) Uani 1 1 d . .
O5 O 0.44531(15) 0.7994(2) 0.54003(18) 0.0232(11) Uani 1 1 d . .
O6 O 0.52588(15) 0.8151(2) 0.5260(2) 0.0263(11) Uani 1 1 d . .
N1 N 0.39250(18) 0.7510(3) 0.4433(2) 0.0217(13) Uani 1 1 d . .
N2 N 0.48545(18) 0.7450(3) 0.4406(3) 0.0215(13) Uani 1 1 d . .
N3 N 0.57891(18) 0.7100(3) 0.4483(3) 0.0275(14) Uani 1 1 d . .
N4 N 0.39528(17) 0.7270(3) 0.6181(2) 0.0211(12) Uani 1 1 d . .
N5 N 0.48672(17) 0.7547(3) 0.6156(3) 0.0214(13) Uani 1 1 d . .
N6 N 0.5741(2) 0.8097(3) 0.6047(2) 0.0326(16) Uani 1 1 d . .
C1 C 0.3967(2) 0.7976(3) 0.4120(3) 0.0256(16) Uani 1 1 d . .
H1 H 0.4084 0.8321 0.4248 0.031 Uiso 1 1 calc R U
C2 C 0.3840(2) 0.7964(3) 0.3606(3) 0.0289(16) Uani 1 1 d . .
H2 H 0.3860 0.8299 0.3396 0.035 Uiso 1 1 calc R U
C3 C 0.3684(3) 0.7441(4) 0.3420(3) 0.0346(19) Uani 1 1 d . .
H3 H 0.3593 0.7418 0.3081 0.042 Uiso 1 1 calc R U
C4 C 0.3662(3) 0.6940(4) 0.3747(3) 0.0362(19) Uani 1 1 d . .
H4 H 0.3569 0.6579 0.3620 0.043 Uiso 1 1 calc R U
C5 C 0.3780(2) 0.6990(3) 0.4252(3) 0.0239(15) Uani 1 1 d . .
C6 C 0.3474(2) 0.6031(3) 0.4537(3) 0.0306(17) Uani 1 1 d . .
H6A H 0.3481 0.5726 0.4798 0.046 Uiso 1 1 calc R U
H6B H 0.3521 0.5856 0.4204 0.046 Uiso 1 1 calc R U
H6C H 0.3220 0.6219 0.4538 0.046 Uiso 1 1 calc R U
C7 C 0.3784(2) 0.6486(3) 0.4649(3) 0.0251(15) Uani 1 1 d . .
C8 C 0.4195(2) 0.6169(3) 0.4647(3) 0.0243(15) Uani 1 1 d . .
H8A H 0.4191 0.5866 0.4916 0.029 Uiso 1 1 calc R U
H8B H 0.4223 0.5963 0.4319 0.029 Uiso 1 1 calc R U
C9 C 0.4566(2) 0.6548(3) 0.4728(3) 0.0233(15) Uani 1 1 d . .
C10 C 0.4921(2) 0.6152(3) 0.4857(3) 0.0226(15) Uani 1 1 d . .
H10A H 0.4948 0.5863 0.4579 0.027 Uiso 1 1 calc R U
H10B H 0.4857 0.5930 0.5168 0.027 Uiso 1 1 calc R U
C11 C 0.5332(2) 0.6440(3) 0.4942(3) 0.0266(16) Uani 1 1 d . .
C12 C 0.5590(2) 0.5962(4) 0.5196(3) 0.0347(18) Uani 1 1 d . .
H12A H 0.5848 0.6120 0.5256 0.052 Uiso 1 1 calc R U
H12B H 0.5608 0.5622 0.4971 0.052 Uiso 1 1 calc R U
H12C H 0.5475 0.5843 0.5520 0.052 Uiso 1 1 calc R U
C13 C 0.4994(2) 0.7818(4) 0.4040(3) 0.0259(16) Uani 1 1 d . .
H13 H 0.5132 0.8157 0.4137 0.031 Uiso 1 1 calc R U
C14 C 0.4934(2) 0.7700(4) 0.3521(3) 0.0289(17) Uani 1 1 d . .
H14 H 0.5021 0.7969 0.3271 0.035 Uiso 1 1 calc R U
C15 C 0.4746(2) 0.7184(4) 0.3374(3) 0.0302(17) Uani 1 1 d . .
H15 H 0.4706 0.7100 0.3025 0.036 Uiso 1 1 calc R U
C16 C 0.4616(2) 0.6789(4) 0.3750(3) 0.0292(17) Uani 1 1 d . .
H16 H 0.4497 0.6432 0.3658 0.035 Uiso 1 1 calc R U
C17 C 0.4669(2) 0.6938(3) 0.4268(3) 0.0210(14) Uani 1 1 d . .
C18 C 0.6014(2) 0.7241(4) 0.4081(3) 0.0325(18) Uani 1 1 d . .
H18 H 0.6180 0.7569 0.4110 0.039 Uiso 1 1 calc R U
C19 C 0.6015(3) 0.6923(4) 0.3620(3) 0.038(2) Uani 1 1 d . .
H19 H 0.6178 0.7040 0.3348 0.046 Uiso 1 1 calc R U
C20 C 0.5775(3) 0.6437(4) 0.3569(3) 0.040(2) Uani 1 1 d . .
H20 H 0.5770 0.6215 0.3265 0.048 Uiso 1 1 calc R U
C21 C 0.5537(2) 0.6287(4) 0.3996(3) 0.0336(18) Uani 1 1 d . .
H21 H 0.5370 0.5960 0.3975 0.040 Uiso 1 1 calc R U
C22 C 0.5550(2) 0.6620(4) 0.4444(3) 0.0272(16) Uani 1 1 d . .
C23 C 0.4028(2) 0.6816(3) 0.6504(3) 0.0256(15) Uani 1 1 d . .
H23 H 0.4165 0.6488 0.6378 0.031 Uiso 1 1 calc R U
C24 C 0.3909(3) 0.6815(3) 0.7019(3) 0.0310(17) Uani 1 1 d . .
H24 H 0.3966 0.6495 0.7235 0.037 Uiso 1 1 calc R U
C25 C 0.3704(3) 0.7303(4) 0.7198(3) 0.0354(19) Uani 1 1 d . .
H25 H 0.3615 0.7314 0.7539 0.042 Uiso 1 1 calc R U
C26 C 0.3630(2) 0.7781(3) 0.6866(3) 0.0276(16) Uani 1 1 d . .
H26 H 0.3494 0.8113 0.6985 0.033 Uiso 1 1 calc R U
C27 C 0.3761(2) 0.7756(3) 0.6358(3) 0.0221(14) Uani 1 1 d . .
C28 C 0.3352(2) 0.8645(4) 0.6069(3) 0.0324(18) Uani 1 1 d . .
H28B H 0.3383 0.8826 0.6403 0.049 Uiso 1 1 calc R U
H28A H 0.3119 0.8405 0.6066 0.049 Uiso 1 1 calc R U
H28C H 0.3331 0.8951 0.5809 0.049 Uiso 1 1 calc R U
C29 C 0.3711(2) 0.8252(3) 0.5952(3) 0.0256(15) Uani 1 1 d . .
C30 C 0.4081(2) 0.8659(3) 0.5947(3) 0.0225(15) Uani 1 1 d . .
H30A H 0.4040 0.8964 0.5686 0.027 Uiso 1 1 calc R U
H30B H 0.4094 0.8859 0.6280 0.027 Uiso 1 1 calc R U
C31 C 0.4485(2) 0.8377(3) 0.5845(3) 0.0212(14) Uani 1 1 d . .
C32 C 0.4796(2) 0.8847(3) 0.5696(3) 0.0256(15) Uani 1 1 d . .
H32A H 0.4704 0.9044 0.5385 0.031 Uiso 1 1 calc R U
H32B H 0.4799 0.9145 0.5969 0.031 Uiso 1 1 calc R U
C33 C 0.5226(2) 0.8660(3) 0.5600(3) 0.0269(16) Uani 1 1 d . .
C34 C 0.5423(2) 0.9186(3) 0.5324(4) 0.0359(18) Uani 1 1 d . .
H34A H 0.5680 0.9070 0.5206 0.054 Uiso 1 1 calc R U
H34B H 0.5447 0.9515 0.5560 0.054 Uiso 1 1 calc R U
H34C H 0.5266 0.9304 0.5032 0.054 Uiso 1 1 calc R U
C35 C 0.5042(2) 0.7202(3) 0.6521(3) 0.0237(15) Uani 1 1 d . .
H35 H 0.5204 0.6891 0.6417 0.028 Uiso 1 1 calc R U
C36 C 0.4982(2) 0.7305(4) 0.7044(3) 0.0289(17) Uani 1 1 d . .
H36 H 0.5103 0.7065 0.7292 0.035 Uiso 1 1 calc R U
C37 C 0.4739(2) 0.7775(4) 0.7194(3) 0.0307(17) Uani 1 1 d . .
H37 H 0.4686 0.7841 0.7543 0.037 Uiso 1 1 calc R U
C38 C 0.4576(2) 0.8140(3) 0.6819(3) 0.0265(16) Uani 1 1 d . .
H38 H 0.4424 0.8468 0.6912 0.032 Uiso 1 1 calc R U
C39 C 0.4645(2) 0.8011(3) 0.6301(3) 0.0219(14) Uani 1 1 d . .
C40 C 0.5985(2) 0.7995(4) 0.6455(3) 0.0365(19) Uani 1 1 d . .
H40 H 0.6179 0.7705 0.6424 0.044 Uiso 1 1 calc R U
C41 C 0.5956(3) 0.8305(5) 0.6911(4) 0.047(3) Uani 1 1 d . .
H41 H 0.6113 0.8209 0.7193 0.056 Uiso 1 1 calc R U
C42 C 0.5691(3) 0.8757(6) 0.6940(4) 0.056(3) Uani 1 1 d . .
H42 H 0.5678 0.8984 0.7241 0.067 Uiso 1 1 calc R U
C43 C 0.5438(3) 0.8890(5) 0.6531(4) 0.044(2) Uani 1 1 d . .
H43 H 0.5256 0.9200 0.6553 0.053 Uiso 1 1 calc R U
C44 C 0.5470(2) 0.8533(4) 0.6085(3) 0.0317(18) Uani 1 1 d . .
Cl3 Cl 0.28402(9) 0.68290(13) 0.63846(12) 0.0653(8) Uani 1 1 d . .
Cl4 Cl 0.25809(6) 0.66836(9) 0.53136(11) 0.0438(5) Uani 1 1 d . .
C45 C 0.2956(3) 0.6956(4) 0.5728(5) 0.052(3) Uani 1 1 d . .
H45A H 0.3202 0.6761 0.5645 0.062 Uiso 1 1 calc R U
H45B H 0.2989 0.7381 0.5671 0.062 Uiso 1 1 calc R U

loop_
_atom_site_aniso_label
_atom_site_aniso_U_11
_atom_site_aniso_U_22
_atom_site_aniso_U_33
_atom_site_aniso_U_23
_atom_site_aniso_U_13
_atom_site_aniso_U_12
Mn1 0.0204(5) 0.0214(5) 0.0209(5) -0.0040(5) 0.0001(5) -0.0015(4)
Mn2 0.0201(5) 0.0245(5) 0.0192(5) 0.0003(4) 0.0001(5) -0.0025(5)
Mn3 0.0272(6) 0.0364(6) 0.0265(6) 0.0074(6) -0.0001(6) -0.0073(5)
Cl1 0.0374(11) 0.0481(12) 0.0338(10) 0.0101(9) -0.0009(8) -0.0181(9)
Cl2 0.114(3) 0.115(3) 0.0592(19) 0.0165(19) -0.0007(19) -0.026(2)
O1 0.025(3) 0.024(2) 0.022(3) -0.0040(19) 0.0034(19) -0.004(2)
O2 0.026(2) 0.020(2) 0.016(3) -0.0035(18) -0.0004(19) 0.0000(19)
O3 0.025(2) 0.028(2) 0.022(2) -0.004(2) 0.001(2) -0.001(2)
O4 0.022(2) 0.028(3) 0.026(3) -0.001(2) -0.001(2) 0.001(2)
O5 0.027(2) 0.019(2) 0.024(3) 0.0002(19) 0.000(2) -0.003(2)
O6 0.030(3) 0.029(2) 0.019(2) -0.001(2) -0.001(2) -0.005(2)
N1 0.023(3) 0.021(3) 0.021(3) -0.004(2) -0.001(2) -0.001(2)
N2 0.018(3) 0.016(3) 0.031(4) -0.002(2) -0.003(3) 0.002(2)
N3 0.021(3) 0.030(3) 0.031(3) 0.005(3) 0.007(3) 0.010(3)
N4 0.018(3) 0.016(3) 0.030(3) -0.002(2) 0.000(2) 0.002(2)
N5 0.015(3) 0.024(3) 0.026(4) 0.000(2) 0.001(2) -0.003(2)
N6 0.034(4) 0.042(4) 0.022(3) 0.009(3) -0.003(3) -0.017(3)
C1 0.024(4) 0.023(4) 0.029(4) 0.001(3) -0.002(3) -0.001(3)
C2 0.033(4) 0.026(4) 0.028(4) -0.001(3) -0.002(3) 0.009(3)
C3 0.044(5) 0.031(4) 0.028(4) 0.002(3) -0.007(4) -0.009(4)
C4 0.040(5) 0.038(5) 0.031(4) -0.003(4) -0.007(4) -0.013(4)
C5 0.018(3) 0.023(4) 0.031(4) -0.004(3) -0.003(3) 0.002(3)
C6 0.031(4) 0.026(4) 0.035(4) -0.005(3) -0.004(3) -0.005(3)
C7 0.029(4) 0.025(4) 0.021(3) -0.005(3) -0.003(3) -0.006(3)
C8 0.028(4) 0.017(3) 0.028(4) -0.009(3) 0.001(3) 0.002(3)
C9 0.027(4) 0.023(4) 0.021(4) 0.001(3) 0.000(3) 0.001(3)
C10 0.028(4) 0.017(3) 0.023(3) 0.001(3) 0.000(3) 0.006(3)
C11 0.025(4) 0.025(4) 0.030(4) -0.001(3) 0.003(3) 0.000(3)
C12 0.030(4) 0.039(4) 0.035(5) 0.011(3) 0.005(3) 0.012(3)
C13 0.022(4) 0.034(4) 0.021(4) 0.008(3) 0.002(3) 0.002(3)
C14 0.027(4) 0.029(4) 0.030(4) 0.001(3) 0.003(3) -0.003(3)
C15 0.031(4) 0.038(4) 0.021(4) 0.001(3) 0.003(3) 0.004(3)
C16 0.036(4) 0.028(4) 0.023(4) -0.004(3) 0.005(3) 0.004(3)
C17 0.020(3) 0.022(3) 0.020(4) 0.005(3) 0.000(3) 0.002(3)
C18 0.030(4) 0.036(4) 0.031(4) 0.011(3) 0.003(3) 0.007(3)
C19 0.037(4) 0.049(5) 0.029(4) 0.008(4) 0.012(4) 0.016(4)
C20 0.041(5) 0.047(5) 0.032(4) 0.001(4) 0.002(4) 0.015(4)
C21 0.022(4) 0.050(5) 0.028(4) -0.004(4) 0.001(3) 0.007(3)
C22 0.020(3) 0.036(4) 0.026(4) 0.000(3) 0.001(3) 0.006(3)
C23 0.032(4) 0.017(3) 0.029(4) -0.001(3) 0.004(3) -0.003(3)
C24 0.044(5) 0.021(4) 0.027(4) 0.006(3) 0.002(3) -0.003(3)
C25 0.043(5) 0.038(5) 0.025(4) -0.005(4) 0.011(4) -0.011(4)
C26 0.024(4) 0.024(4) 0.035(4) -0.003(3) 0.002(3) -0.003(3)
C27 0.026(4) 0.021(3) 0.019(3) -0.007(3) -0.002(3) -0.001(3)
C28 0.025(4) 0.041(5) 0.031(4) -0.008(4) -0.004(3) 0.006(3)
C29 0.023(4) 0.027(4) 0.026(4) -0.001(3) 0.000(3) 0.006(3)
C30 0.030(4) 0.016(3) 0.021(4) -0.002(3) -0.004(3) 0.000(3)
C31 0.022(3) 0.021(3) 0.020(3) -0.004(3) -0.005(3) -0.006(3)
C32 0.041(4) 0.013(3) 0.023(3) 0.002(3) -0.001(3) -0.006(3)
C33 0.032(4) 0.021(4) 0.027(4) 0.001(3) 0.008(3) -0.009(3)
C34 0.041(4) 0.029(4) 0.038(4) 0.004(4) 0.004(4) -0.017(3)
C35 0.021(3) 0.023(4) 0.026(4) 0.005(3) -0.002(3) 0.002(3)
C36 0.022(4) 0.038(4) 0.026(4) 0.007(3) -0.003(3) 0.001(3)
C37 0.032(4) 0.039(4) 0.021(4) 0.000(3) -0.007(3) -0.001(3)
C38 0.016(3) 0.028(4) 0.036(4) -0.002(3) -0.001(3) -0.002(3)
C39 0.024(4) 0.016(3) 0.025(4) 0.005(3) -0.003(3) -0.002(3)
C40 0.029(4) 0.046(5) 0.035(5) 0.006(4) -0.008(3) -0.014(4)
C41 0.033(5) 0.076(7) 0.032(5) -0.002(5) -0.007(4) -0.023(5)
C42 0.036(5) 0.093(8) 0.039(5) -0.019(5) -0.010(4) -0.022(5)
C43 0.034(4) 0.057(6) 0.041(5) -0.022(4) 0.000(4) -0.018(4)
C44 0.027(4) 0.041(5) 0.028(4) -0.004(3) 0.005(3) -0.017(4)
Cl3 0.0600(16) 0.0661(17) 0.0698(17) 0.0053(14) -0.0107(13) -0.0283(14)
Cl4 0.0413(11) 0.0331(10) 0.0568(12) 0.0035(10) 0.0040(11) -0.0029(8)
C45 0.032(5) 0.038(5) 0.085(8) -0.013(5) 0.012(5) -0.017(4)

loop_
_atom_type_symbol
_atom_type_description
_atom_type_scat_dispersion_real
_atom_type_scat_dispersion_imag
_atom_type_scat_source
C C 0.0181 0.0091 'International Tables Vol C Tables 4.2.6.8 and 6.1.1.4'
H H 0.0000 0.0000 'International Tables Vol C Tables 4.2.6.8 and 6.1.1.4'
Cl Cl 0.3639 0.7018 'International Tables Vol C Tables 4.2.6.8 and 6.1.1.4'
Mn Mn -0.5299 2.8052 'International Tables Vol C Tables 4.2.6.8 and 6.1.1.4'
N N 0.0311 0.0180 'International Tables Vol C Tables 4.2.6.8 and 6.1.1.4'
O O 0.0492 0.0322 'International Tables Vol C Tables 4.2.6.8 and 6.1.1.4'

loop_
_geom_angle_atom_site_label_1
_geom_angle_atom_site_label_2
_geom_angle_atom_site_label_3
_geom_angle
O4 Mn1 O1 101.3(2)
O4 Mn1 O2 169.1(2)
O1 Mn1 O2 89.5(2)
O4 Mn1 O5 90.6(2)
O1 Mn1 O5 167.9(2)
O2 Mn1 O5 78.72(19)
O4 Mn1 N1 92.9(2)
O1 Mn1 N1 77.5(2)
O2 Mn1 N1 91.3(2)
O5 Mn1 N1 99.6(2)
O4 Mn1 N4 77.4(2)
O1 Mn1 N4 92.6(2)
O2 Mn1 N4 100.5(2)
O5 Mn1 N4 92.4(2)
N1 Mn1 N4 164.6(2)
O4 Mn1 Mn2 129.70(16)
O1 Mn1 Mn2 129.03(16)
O2 Mn1 Mn2 39.58(14)
O5 Mn1 Mn2 39.13(15)
N1 Mn1 Mn2 97.24(16)
N4 Mn1 Mn2 98.14(15)
O3 Mn2 O6 92.4(2)
O3 Mn2 O5 168.4(2)
O6 Mn2 O5 94.1(2)
O3 Mn2 O2 94.2(2)
O6 Mn2 O2 168.5(2)
O5 Mn2 O2 80.97(19)
O3 Mn2 N2 91.5(2)
O6 Mn2 N2 93.6(2)
O5 Mn2 N2 97.5(2)
O2 Mn2 N2 76.9(2)
O3 Mn2 N5 93.8(2)
O6 Mn2 N5 91.7(2)
O5 Mn2 N5 76.5(2)
O2 Mn2 N5 97.2(2)
N2 Mn2 N5 172.28(18)
O3 Mn2 Mn1 133.64(15)
O6 Mn2 Mn1 133.95(16)
O5 Mn2 Mn1 40.62(15)
O2 Mn2 Mn1 40.35(14)
N2 Mn2 Mn1 86.53(16)
N5 Mn2 Mn1 85.75(15)
O3 Mn2 Mn3 45.86(15)
O6 Mn2 Mn3 46.55(16)
O5 Mn2 Mn3 139.69(15)
O2 Mn2 Mn3 139.33(15)
N2 Mn2 Mn3 94.12(16)
N5 Mn2 Mn3 93.61(16)
Mn1 Mn2 Mn3 179.17(6)
O3 Mn3 O6 73.47(16)
O3 Mn3 N6 102.0(2)
O6 Mn3 N6 69.2(2)
O3 Mn3 N3 70.2(2)
O6 Mn3 N3 102.1(2)
N6 Mn3 N3 170.1(2)
O3 Mn3 Cl1 158.19(16)
O6 Mn3 Cl1 100.03(14)
N6 Mn3 Cl1 94.67(17)
N3 Mn3 Cl1 91.50(18)
O3 Mn3 Cl2 97.83(16)
O6 Mn3 Cl2 156.71(17)
N6 Mn3 Cl2 92.3(2)
N3 Mn3 Cl2 94.77(18)
Cl1 Mn3 Cl2 95.38(11)
O3 Mn3 Mn2 36.70(12)
O6 Mn3 Mn2 36.78(12)
N6 Mn3 Mn2 84.53(17)
N3 Mn3 Mn2 85.65(16)
Cl1 Mn3 Mn2 133.65(7)
Cl2 Mn3 Mn2 130.97(10)
C7 O1 Mn1 114.3(4)
C9 O2 Mn2 112.8(4)
C9 O2 Mn1 125.5(4)
Mn2 O2 Mn1 100.1(2)
C11 O3 Mn2 123.2(4)
C11 O3 Mn3 118.6(4)
Mn2 O3 Mn3 97.4(2)
C29 O4 Mn1 114.2(4)
C31 O5 Mn2 114.3(4)
C31 O5 Mn1 124.0(4)
Mn2 O5 Mn1 100.2(2)
C33 O6 Mn2 123.0(4)
C33 O6 Mn3 119.1(4)
Mn2 O6 Mn3 96.7(2)
C1 N1 C5 120.6(6)
C1 N1 Mn1 131.5(5)
C5 N1 Mn1 107.8(5)
C13 N2 C17 120.0(7)
C13 N2 Mn2 130.0(5)
C17 N2 Mn2 109.9(5)
C18 N3 C22 118.5(7)
C18 N3 Mn3 122.7(6)
C22 N3 Mn3 118.7(5)
C23 N4 C27 119.7(6)
C23 N4 Mn1 133.5(5)
C27 N4 Mn1 106.5(4)
C39 N5 C35 119.7(7)
C39 N5 Mn2 110.2(5)
C35 N5 Mn2 130.0(5)
C44 N6 C40 118.8(8)
C44 N6 Mn3 119.8(5)
C40 N6 Mn3 121.2(6)
N1 C1 C2 121.9(7)
N1 C1 H1 119.1
C2 C1 H1 119.1
C3 C2 C1 117.9(7)
C3 C2 H2 121.0
C1 C2 H2 121.0
C2 C3 C4 119.5(8)
C2 C3 H3 120.2
C4 C3 H3 120.2
C5 C4 C3 119.4(8)
C5 C4 H4 120.3
C3 C4 H4 120.3
N1 C5 C4 120.4(7)
N1 C5 C7 113.8(6)
C4 C5 C7 125.7(7)
C7 C6 H6A 109.5
C7 C6 H6B 109.5
H6A C6 H6B 109.5
C7 C6 H6C 109.5
H6A C6 H6C 109.5
H6B C6 H6C 109.5
O1 C7 C6 109.1(6)
O1 C7 C5 107.7(6)
C6 C7 C5 111.7(6)
O1 C7 C8 109.8(6)
C6 C7 C8 108.5(6)
C5 C7 C8 110.0(6)
C9 C8 C7 118.6(6)
C9 C8 H8A 107.7
C7 C8 H8A 107.7
C9 C8 H8B 107.7
C7 C8 H8B 107.7
H8A C8 H8B 107.1
O2 C9 C17 109.8(6)
O2 C9 C8 107.2(6)
C17 C9 C8 113.8(6)
O2 C9 C10 106.3(6)
C17 C9 C10 108.7(6)
C8 C9 C10 110.7(6)
C9 C10 C11 119.8(6)
C9 C10 H10A 107.4
C11 C10 H10A 107.4
C9 C10 H10B 107.4
C11 C10 H10B 107.4
H10A C10 H10B 106.9
O3 C11 C12 107.9(6)
O3 C11 C22 108.8(6)
C12 C11 C22 105.4(6)
O3 C11 C10 112.7(6)
C12 C11 C10 106.4(6)
C22 C11 C10 115.1(6)
C11 C12 H12A 109.5
C11 C12 H12B 109.5
H12A C12 H12B 109.5
C11 C12 H12C 109.5
H12A C12 H12C 109.5
H12B C12 H12C 109.5
N2 C13 C14 121.0(7)
N2 C13 H13 119.5
C14 C13 H13 119.5
C15 C14 C13 119.7(8)
C15 C14 H14 120.1
C13 C14 H14 120.1
C14 C15 C16 119.5(8)
C14 C15 H15 120.2
C16 C15 H15 120.2
C15 C16 C17 118.7(7)
C15 C16 H16 120.7
C17 C16 H16 120.7
N2 C17 C16 121.0(7)
N2 C17 C9 113.0(6)
C16 C17 C9 125.8(7)
N3 C18 C19 123.4(8)
N3 C18 H18 118.3
C19 C18 H18 118.3
C20 C19 C18 119.3(8)
C20 C19 H19 120.3
C18 C19 H19 120.3
C19 C20 C21 117.3(8)
C19 C20 H20 121.3
C21 C20 H20 121.3
C22 C21 C20 120.6(8)
C22 C21 H21 119.7
C20 C21 H21 119.7
N3 C22 C21 120.9(7)
N3 C22 C11 115.8(7)
C21 C22 C11 123.0(7)
N4 C23 C24 122.7(7)
N4 C23 H23 118.7
C24 C23 H23 118.7
C25 C24 C23 117.9(7)
C25 C24 H24 121.0
C23 C24 H24 121.0
C24 C25 C26 119.6(7)
C24 C25 H25 120.2
C26 C25 H25 120.2
C27 C26 C25 119.6(7)
C27 C26 H26 120.2
C25 C26 H26 120.2
N4 C27 C26 120.5(7)
N4 C27 C29 113.9(6)
C26 C27 C29 125.6(7)
C29 C28 H28B 109.5
C29 C28 H28A 109.5
H28B C28 H28A 109.5
C29 C28 H28C 109.5
H28B C28 H28C 109.5
H28A C28 H28C 109.5
O4 C29 C28 108.2(6)
O4 C29 C27 107.4(6)
C28 C29 C27 111.7(6)
O4 C29 C30 111.9(6)
C28 C29 C30 107.8(6)
C27 C29 C30 109.8(6)
C31 C30 C29 118.9(6)
C31 C30 H30A 107.6
C29 C30 H30A 107.6
C31 C30 H30B 107.6
C29 C30 H30B 107.6
H30A C30 H30B 107.0
O5 C31 C39 108.7(6)
O5 C31 C30 108.3(5)
C39 C31 C30 113.9(6)
O5 C31 C32 105.2(6)
C39 C31 C32 108.4(6)
C30 C31 C32 111.9(6)
C33 C32 C31 120.2(6)
C33 C32 H32A 107.3
C31 C32 H32A 107.3
C33 C32 H32B 107.3
C31 C32 H32B 107.3
H32A C32 H32B 106.9
O6 C33 C44 108.1(6)
O6 C33 C34 107.0(6)
C44 C33 C34 106.6(6)
O6 C33 C32 112.8(6)
C44 C33 C32 115.6(6)
C34 C33 C32 106.2(6)
C33 C34 H34A 109.5
C33 C34 H34B 109.5
H34A C34 H34B 109.5
C33 C34 H34C 109.5
H34A C34 H34C 109.5
H34B C34 H34C 109.5
N5 C35 C36 121.3(7)
N5 C35 H35 119.4
C36 C35 H35 119.4
C35 C36 C37 118.8(7)
C35 C36 H36 120.6
C37 C36 H36 120.6
C38 C37 C36 119.4(7)
C38 C37 H37 120.3
C36 C37 H37 120.3
C37 C38 C39 118.9(7)
C37 C38 H38 120.6
C39 C38 H38 120.6
N5 C39 C38 121.8(7)
N5 C39 C31 113.6(6)
C38 C39 C31 124.6(7)
N6 C40 C41 122.4(9)
N6 C40 H40 118.8
C41 C40 H40 118.8
C42 C41 C40 118.4(9)
C42 C41 H41 120.8
C40 C41 H41 120.8
C41 C42 C43 121.9(9)
C41 C42 H42 119.1
C43 C42 H42 119.1
C42 C43 C44 116.6(10)
C42 C43 H43 121.7
C44 C43 H43 121.7
N6 C44 C43 121.8(8)
N6 C44 C33 116.5(7)
C43 C44 C33 121.5(8)
Cl3 C45 Cl4 111.3(5)
Cl3 C45 H45A 109.4
Cl4 C45 H45A 109.4
Cl3 C45 H45B 109.4
Cl4 C45 H45B 109.4
H45A C45 H45B 108.0

loop_
_geom_bond_atom_site_label_1
_geom_bond_atom_site_label_2
_geom_bond_distance
Mn1 O4 1.870(5)
Mn1 O1 1.874(5)
Mn1 O2 1.966(5)
Mn1 O5 1.978(5)
Mn1 N1 2.285(6)
Mn1 N4 2.301(6)
Mn1 Mn2 2.9892(14)
Mn2 O3 1.885(5)
Mn2 O6 1.885(5)
Mn2 O5 1.917(5)
Mn2 O2 1.934(5)
Mn2 N2 2.262(7)
Mn2 N5 2.268(7)
Mn2 Mn3 3.1276(15)
Mn3 O3 2.264(5)
Mn3 O6 2.286(5)
Mn3 N6 2.316(7)
Mn3 N3 2.317(7)
Mn3 Cl1 2.473(2)
Mn3 Cl2 2.486(5)
O1 C7 1.428(8)
O2 C9 1.435(9)
O3 C11 1.430(9)
O4 C29 1.402(9)
O5 C31 1.437(8)
O6 C33 1.443(9)
N1 C1 1.330(10)
N1 C5 1.349(9)
N2 C13 1.340(10)
N2 C17 1.359(10)
N3 C18 1.329(10)
N3 C22 1.353(10)
N4 C23 1.340(9)
N4 C27 1.352(9)
N5 C39 1.339(9)
N5 C35 1.356(10)
N6 C44 1.348(12)
N6 C40 1.360(11)
C1 C2 1.395(11)
C1 H1 0.9300
C2 C3 1.374(11)
C2 H2 0.9300
C3 C4 1.406(12)
C3 H3 0.9300
C4 C5 1.367(11)
C4 H4 0.9300
C5 C7 1.525(11)
C6 C7 1.496(10)
C6 H6A 0.9600
C6 H6B 0.9600
C6 H6C 0.9600
C7 C8 1.570(10)
C8 C9 1.534(10)
C8 H8A 0.9700
C8 H8B 0.9700
C9 C17 1.515(10)
C9 C10 1.537(10)
C10 C11 1.552(10)
C10 H10A 0.9700
C10 H10B 0.9700
C11 C12 1.532(10)
C11 C22 1.538(10)
C12 H12A 0.9600
C12 H12B 0.9600
C12 H12C 0.9600
C13 C14 1.381(11)
C13 H13 0.9300
C14 C15 1.377(12)
C14 H14 0.9300
C15 C16 1.385(11)
C15 H15 0.9300
C16 C17 1.390(11)
C16 H16 0.9300
C18 C19 1.387(12)
C18 H18 0.9300
C19 C20 1.368(14)
C19 H19 0.9300
C20 C21 1.408(12)
C20 H20 0.9300
C21 C22 1.377(11)
C21 H21 0.9300
C23 C24 1.389(11)
C23 H23 0.9300
C24 C25 1.378(12)
C24 H24 0.9300
C25 C26 1.395(12)
C25 H25 0.9300
C26 C27 1.385(11)
C26 H26 0.9300
C27 C29 1.538(10)
C28 C29 1.534(10)
C28 H28B 0.9600
C28 H28A 0.9600
C28 H28C 0.9600
C29 C30 1.556(10)
C30 C31 1.536(10)
C30 H30A 0.9700
C30 H30B 0.9700
C31 C39 1.532(10)
C31 C32 1.542(10)
C32 C33 1.542(11)
C32 H32A 0.9700
C32 H32B 0.9700
C33 C44 1.530(11)
C33 C34 1.534(10)
C34 H34A 0.9600
C34 H34B 0.9600
C34 H34C 0.9600
C35 C36 1.386(11)
C35 H35 0.9300
C36 C37 1.395(12)
C36 H36 0.9300
C37 C38 1.384(11)
C37 H37 0.9300
C38 C39 1.388(11)
C38 H38 0.9300
C40 C41 1.369(13)
C40 H40 0.9300
C41 C42 1.359(16)
C41 H41 0.9300
C42 C43 1.393(14)
C42 H42 0.9300
C43 C44 1.407(12)
C43 H43 0.9300
Cl3 C45 1.762(12)
Cl4 C45 1.773(10)
C45 H45A 0.9700
C45 H45B 0.9700
